data_2003052
loop_
_publ_author_name
'Yoshihisa Miwa'
'Takashi Mizuno'
'Kazunori Tsuchida'
'Tooru Taga'
'Yutaka Iwata'

_publ_section_title
;
Experimental Charge Density and Electrostatic Potential in Nicotinamide
;
_journal_name_full 'Acta Crystallographica, Section B'
_journal_page_first 78
_journal_page_last 84
_journal_volume 55
_journal_year 1999
_chemical_formula_sum 'C6 H6 N2 O'
_chemical_formula_weight 122.13
_chemical_name_common nicotinamide
_symmetry_cell_setting monoclinic
_symmetry_space_group_name_H-M 'P 1 21/c 1'
_cell_angle_alpha 90
_cell_angle_beta 99.03(7)
_cell_angle_gamma 90
_cell_formula_units_Z 4
_cell_length_a 3.975(5)
_cell_length_b 15.632(8)
_cell_length_c 9.422(4)
_cell_measurement_reflns_used 25
_cell_measurement_temperature 295
_cell_measurement_theta_max 13.46
_cell_measurement_theta_min 8.14
_cell_volume 578.2
_diffrn_ambient_temperature 295
_diffrn_measurement_device 'Rigaku AFC5-RU200'
_diffrn_measurement_method \w/2\q
_diffrn_radiation_monochromator graphite
_diffrn_radiation_source rotarix
_diffrn_radiation_type MoK\a
_diffrn_radiation_wavelength 0.71073
_diffrn_reflns_av_R_equivalents 0.0094
_diffrn_reflns_limit_h_max 8
_diffrn_reflns_limit_h_min 0
_diffrn_reflns_limit_k_max 33
_diffrn_reflns_limit_k_min 0
_diffrn_reflns_limit_l_max 20
_diffrn_reflns_limit_l_min -21
_diffrn_reflns_number 5771
_diffrn_reflns_reduction_process 'MSC/AFC (MSC, 1988)'
_diffrn_reflns_theta_max 52.5
_diffrn_reflns_theta_min 1
_diffrn_standards_decay_% 5
_diffrn_standards_interval_count 150
_diffrn_standards_number 3
_exptl_absorpt_coefficient_mu 0.100
_exptl_absorpt_correction_type none
_exptl_crystal_colour colorless
_exptl_crystal_density_diffrn 1.4028
_exptl_crystal_density_meas 1.398
_exptl_crystal_density_method flotation
_exptl_crystal_description ?
_exptl_crystal_F_000 256
_exptl_crystal_size_max 0.80
_exptl_crystal_size_mid 0.70
_exptl_crystal_size_min 0.60
_refine_diff_density_max 0.490
_refine_diff_density_min -0.182
_refine_ls_extinction_method none
_refine_ls_goodness_of_fit_obs 0.40
_refine_ls_hydrogen_treatment 'refxyz all from D-map'
_refine_ls_matrix_type 'Full-matrix least-squares'
_refine_ls_number_parameters 106
_refine_ls_number_reflns 3471
_refine_ls_R_factor_obs 0.057
_refine_ls_shift/esd_max 0.01
_refine_ls_structure_factor_coef F
_refine_ls_weighting_details w=1/[\s^2^(F)+0.08F^2^]
_refine_ls_weighting_scheme calc
_refine_ls_wR_factor_obs 0.066
_reflns_number_observed 3471
_reflns_number_total 5246
_reflns_observed_criterion F>3\s(F)
_cod_depositor_comments
;
The following automatic conversions were performed:

'_refine_ls_weighting_scheme' value 'w=1/[\s^2^(F)+0.08F^2^]' was
changed to 'calc'. New tag '_refine_ls_weighting_details' was
created. The value of the new tag was set to
'w=1/[\s^2^(F)+0.08F^2^]'.

Automatic conversion script
Id: cif_fix_values 3143 2015-03-26 13:38:13Z robertas 
;
_cod_original_sg_symbol_H-M P21/c
_cod_original_formula_sum 'C6 H6 N2 O1'
_cod_database_code 2003052

loop_
_symmetry_equiv_pos_as_xyz
+X,+Y,+Z
-X,1/2+Y,1/2-Z

loop_
_atom_site_aniso_label
_atom_site_aniso_U_11
_atom_site_aniso_U_22
_atom_site_aniso_U_33
_atom_site_aniso_U_12
_atom_site_aniso_U_13
_atom_site_aniso_U_23
C2 .0458(4) .0390(4) .0251(2) -.0012(3) -.0032(2) -.0018(2)
C3 .0364(3) .0381(2) .0232(2) -.0058(2) .0003(2) .0001(2)
C4 .0545(4) .0416(4) .0356(3) -.0074(3) -.0048(3) -.0059(3)
C5 .0683(6) .0370(4) .0478(4) -.0018(4) -.0007(4) -.0030(3)
C6 .0547(5) .0432(4) .0399(4) .0044(3) .0020(3) .0064(3)
C7 .0436(4) .0418(4) .0228(2) -.0065(3) -.0021(2) .0023(2)
N1 .0509(4) .0459(4) .0282(2) .0034(3) -.0042(2) .0018(2)
N2 .0642(5) .0418(4) .0280(3) .0038(3) -.0046(3) .0030(2)
O1 .0754(4) .0574(4) .0220(2) .0004(3) -.0058(2) .0003(2)

loop_
_atom_site_label
_atom_site_fract_x
_atom_site_fract_y
_atom_site_fract_z
_atom_site_U_iso_or_equiv
_atom_site_thermal_displace_type
C2 -0.0311(2) 0.33966(5) 0.19385(7) .0373(2) Ueq
C3 0.1575(2) 0.35848(5) 0.32724(6) .03320(10) Ueq
C4 0.1764(2) 0.44290(5) 0.37032(8) .0453(2) Ueq
C5 0.0192(3) 0.50513(6) 0.28010(10) .0521(2) Ueq
C6 -0.1597(2) 0.48025(6) 0.14974(9) .0465(2) Ueq
C7 0.3328(2) 0.29227(5) 0.42755(6) .0369(2) Ueq
N1 -0.1914(2) 0.39915(5) 0.10621(6) .0427(2) Ueq
N2 0.4104(2) 0.21807(5) 0.37194(7) .0461(2) Ueq
O1 0.4007(2) 0.30880(4) 0.55698(5) .0528(2) Ueq
H2 -0.067(3) 0.2827(8) 0.1680(10) .054(3) Uiso
H4 0.311(3) 0.4568(8) 0.4690(10) .072(4) Uiso
H5 0.033(3) 0.5624(9) 0.3050(10) .068(4) Uiso
H6 -0.267(3) 0.5207(9) 0.0740(10) .071(4) Uiso
H2A 0.400(3) 0.2127(7) 0.2770(10) .060(3) Uiso
H2B 0.521(3) 0.1763(7) 0.4250(10) .061(4) Uiso

loop_
_atom_type_symbol
_atom_type_scat_dispersion_real
_atom_type_scat_dispersion_imag
_atom_type_scat_source
C 0.002 0.002 International_Tables_Vol_IV_Table_2.2B
H 0.000 0.000 International_Tables_Vol_IV_Table_2.2B
O 0.008 0.006 International_Tables_Vol_IV_Table_2.2B
N 0.004 0.003 International_Tables_Vol_IV_Table_2.2B
